data_2100099
loop_
_publ_author_name
'Richard E. Marsh'

_publ_section_title
;
 Space group <i>P</i>1: an update
;
_journal_issue 3
_journal_name_full 'Acta Crystallographica Section B'
_journal_page_first 359
_journal_page_last 359
_journal_paper_doi 10.1107/S0108768105009651
_journal_volume 61
_journal_year 2005
_chemical_formula_moiety 'C17 H20 N2 O2'
_chemical_formula_sum 'C17 H20 N2 O2'
_space_group_crystal_system triclinic
_space_group_IT_number 2
_space_group_name_Hall '-P 1'
_space_group_name_H-M_alt 'P -1'
_symmetry_space_group_name_H-M 'P -1'
_audit_creation_method CRYM
_cell_angle_alpha 82.19
_cell_angle_beta 111.22
_cell_angle_gamma 109.42
_cell_formula_units_Z 2
_cell_length_a 9.2120
_cell_length_b 13.4540
_cell_length_c 6.6900
_cell_volume 728.840
_cod_data_source_file bk0148.cif
_cod_data_source_block AJORIA
_cod_depositor_comments
;
  Added moiety chemical formula and Z value from Marsh (2005) paper.
  The summary chemical formula is calculated from moiety formula using
  AdHocParser
  (svn://www.crystallography.net/cod-tools/trunk/Formulae/AdHocParser.yp,
  revision 1441.)

  Andrius Merkys
  2013-11-11
;
_cod_original_sg_symbol_H-M P-1
_cod_original_formula_sum 'not given'
_cod_database_code 2100099

loop_
_space_group_symop_id
_space_group_symop_operation_xyz
1 x,y,z
2 -x,-y,-z

loop_
_atom_site_label
_atom_site_fract_x
_atom_site_fract_y
_atom_site_fract_z
_atom_site_type_symbol
O1 0.70000 0.54130 0.59910 O
O2 0.40480 0.35185 0.74240 O
N1 1.23380 0.79145 0.91310 N
N2 0.67885 0.46565 0.97515 N
C1 1.09985 0.71305 0.93380 C
C2 1.09245 0.67085 1.13555 C
C3 0.95770 0.58970 1.15720 C
C4 0.82485 0.54715 0.97590 C
C5 0.83005 0.58750 0.77395 C
C6 0.96415 0.66875 0.75260 C
C7 0.64475 0.41845 1.14490 C
C8 0.49570 0.33615 1.12230 C
C9 0.46395 0.28450 1.30760 C
C10 0.32620 0.20240 1.29325 C
C11 0.21455 0.16815 1.09000 C
C12 0.23875 0.21700 0.90555 C
C13 0.38000 0.30395 0.91360 C
C14 1.37255 0.83775 1.10235 C
C15 1.34825 0.91905 1.21130 C
C16 1.23310 0.84065 0.70445 C
C17 1.14275 0.92370 0.63285 C
